data_7201644
loop_
_publ_author_name
'Wood, Peter A.'
'Forgan, Ross S.'
'Lennie, Alistair R.'
'Parsons, Simon'
'Pidcock, Elna'
'Tasker, Peter A.'
'Warren, John E.'

_publ_section_title
;
 The effect of pressure and substituents on the size of
 pseudo-macrocyclic cavities in salicylaldoxime ligands
;
_journal_issue 2
_journal_name_full CrystEngComm
_journal_page_first 239
_journal_paper_doi 10.1039/b712397c
_journal_volume 10
_journal_year 2008
_chemical_formula_moiety 'C8 H9 N1 O2'
_chemical_formula_sum 'C8 H9 N O2'
_chemical_formula_weight 151.16
_chemical_name_common 3-Methylsalicylaldoxime
_chemical_name_systematic 3-Methylsalicylaldoxime
_space_group_IT_number 14
_symmetry_cell_setting monoclinic
_symmetry_space_group_name_Hall '-P 2ybc'
_symmetry_space_group_name_H-M 'P 1 21/c 1'
_atom_sites_solution_hydrogens geom
_atom_sites_solution_primary direct
_audit_creation_date 05-11-28
_audit_creation_method CRYSTALS_ver_12.82
_cell_angle_alpha 90
_cell_angle_beta 90.324(4)
_cell_angle_gamma 90
_cell_formula_units_Z 4
_cell_length_a 13.249(4)
_cell_length_b 3.9513(11)
_cell_length_c 14.402(4)
_cell_measurement_reflns_used 599
_cell_measurement_temperature 298
_cell_measurement_theta_max 20
_cell_measurement_theta_min 3
_cell_volume 753.9(4)
_computing_cell_refinement 'SAINT (Siemens ,1995)'
_computing_data_collection 'SMART (Siemens, 1993)'
_computing_data_reduction 'SAINT (Siemens ,1995)'
_computing_molecular_graphics 'CAMERON (Watkin et al., 1996)'
_computing_publication_material 'CRYSTALS (Betteridge et al., 2003)'
_computing_structure_refinement 'CRYSTALS (Betteridge et al., 2003)'
_computing_structure_solution 'SIR92 (Altomare et al., 1994)'
_diffrn_ambient_temperature 298
_diffrn_measured_fraction_theta_full 0.999
_diffrn_measured_fraction_theta_max 0.918
_diffrn_measurement_device_type 'Bruker SMART Apex CCD'
_diffrn_measurement_method \w
_diffrn_radiation_monochromator graphite
_diffrn_radiation_type 'Mo K\a'
_diffrn_radiation_wavelength 0.71073
_diffrn_reflns_av_R_equivalents 0.041
_diffrn_reflns_limit_h_max 17
_diffrn_reflns_limit_h_min -17
_diffrn_reflns_limit_k_max 5
_diffrn_reflns_limit_k_min -5
_diffrn_reflns_limit_l_max 18
_diffrn_reflns_limit_l_min -18
_diffrn_reflns_number 6640
_diffrn_reflns_theta_full 26.969
_diffrn_reflns_theta_max 28.690
_diffrn_reflns_theta_min 1.537
_diffrn_standards_number 0
_exptl_absorpt_coefficient_mu 0.097
_exptl_absorpt_correction_T_max 0.99
_exptl_absorpt_correction_T_min 0.66
_exptl_absorpt_correction_type multi-scan
_exptl_absorpt_process_details 'SADABS version 2004/1'
_exptl_crystal_colour yellow
_exptl_crystal_density_diffrn 1.332
_exptl_crystal_description block
_exptl_crystal_F_000 320
_exptl_crystal_recrystallization_method 'Recrystallisation by evaporation of hexane solution'
_exptl_crystal_size_max 0.22
_exptl_crystal_size_mid 0.18
_exptl_crystal_size_min 0.14
_refine_diff_density_max 0.14
_refine_diff_density_min -0.17
_refine_ls_extinction_method None
_refine_ls_goodness_of_fit_ref 0.6877
_refine_ls_hydrogen_treatment mixed
_refine_ls_matrix_type full
_refine_ls_number_parameters 106
_refine_ls_number_reflns 1786
_refine_ls_number_restraints 2
_refine_ls_R_factor_all 0.1516
_refine_ls_R_factor_gt 0.0491
_refine_ls_shift/su_max 0.000201
_refine_ls_structure_factor_coef Fsqd
_refine_ls_weighting_details
;
w=1/[\s^2^(F^2^) + ( 0.04P)^2^ + 0.00P]
where P=(max(Fo^2^,0) + 2Fc^2^)/3
;
_refine_ls_weighting_scheme calc
_refine_ls_wR_factor_all 0.1310
_refine_ls_wR_factor_gt 0.1042
_refine_ls_wR_factor_ref 0.1310
_reflns_limit_h_max 17
_reflns_limit_h_min -17
_reflns_limit_k_max 5
_reflns_limit_k_min 0
_reflns_limit_l_max 18
_reflns_limit_l_min 0
_reflns_number_gt 627
_reflns_number_total 1786
_reflns_threshold_expression I>2.00u(I)
_oxford_diffrn_Wilson_B_factor 0.00
_oxford_diffrn_Wilson_scale 0.00
_oxford_refine_ls_scale 1.006(7)
_cod_data_source_file B712397C.txt
_cod_data_source_block Me00kbar
_cod_depositor_comments
;
The following automatic conversions were performed:
'_symmetry_cell_setting' value 'Monoclinic' changed to 'monoclinic'
according to '/home/saulius/struct/CIF-dictionaries/cif_core.dic'
dictionary named 'cif_core.dic' version 2.4.1 from 2010-06-29.

Automatic conversion script
Id: cif_fix_enum 1527 2010-12-29 10:47:43Z saulius 
;
_cod_original_cell_volume 754.0(4)
_cod_original_sg_symbol_H-M 'P 21/c'
_cod_original_formula_sum 'C8 H9 N1 O2'
_cod_database_code 7201644

loop_
_symmetry_equiv_pos_as_xyz
x,y,z
-x,-y,-z
-x,y+1/2,-z+1/2
x,-y+1/2,z+1/2

loop_
_atom_site_label
_atom_site_type_symbol
_atom_site_fract_x
_atom_site_fract_y
_atom_site_fract_z
_atom_site_U_iso_or_equiv
_atom_site_occupancy
_atom_site_adp_type
_atom_site_refinement_flags_posn
_atom_site_refinement_flags_adp
_atom_site_refinement_flags_occupancy
_atom_site_disorder_assembly
_atom_site_disorder_group
_atom_site_attached_hydrogens
O1 O 0.56393(13) 0.0895(5) 0.63610(12) 0.0773 1.0000 Uani D . . . . .
N2 N 0.47242(14) 0.2337(5) 0.60903(12) 0.0580 1.0000 Uani . . . . . .
C3 C 0.40383(17) 0.2023(6) 0.66971(15) 0.0556 1.0000 Uani . . . . . .
C4 C 0.30366(16) 0.3371(6) 0.65492(15) 0.0497 1.0000 Uani . . . . . .
C5 C 0.27359(16) 0.4870(6) 0.57096(15) 0.0497 1.0000 Uani . . . . . .
O5 O 0.34000(11) 0.5118(5) 0.49824(10) 0.0638 1.0000 Uani D . . . . .
C6 C 0.17744(16) 0.6125(6) 0.55684(15) 0.0524 1.0000 Uani . . . . . .
C61 C 0.14845(18) 0.7666(7) 0.46524(16) 0.0710 1.0000 Uani . . . . . .
C7 C 0.10988(17) 0.5872(7) 0.62950(19) 0.0687 1.0000 Uani . . . . . .
C8 C 0.13724(19) 0.4437(7) 0.71321(19) 0.0740 1.0000 Uani . . . . . .
C9 C 0.23264(19) 0.3204(7) 0.72647(16) 0.0640 1.0000 Uani . . . . . .
H1 H 0.606(2) 0.155(9) 0.600(2) 0.1158 1.0000 Uiso D . . . . .
H3 H 0.4154 0.0803 0.7225 0.0664 1.0000 Uiso R . . . . .
H5 H 0.3990(18) 0.425(7) 0.5127(18) 0.0968 1.0000 Uiso D . . . . .
H611 H 0.0804 0.8541 0.4675 0.1060 1.0000 Uiso R . . . . .
H612 H 0.1922 0.9549 0.4500 0.1061 1.0000 Uiso R . . . . .
H613 H 0.1509 0.6031 0.4177 0.1058 1.0000 Uiso R . . . . .
H7 H 0.0434 0.6736 0.6190 0.0810 1.0000 Uiso R . . . . .
H8 H 0.0911 0.4301 0.7613 0.0886 1.0000 Uiso R . . . . .
H9 H 0.2513 0.2154 0.7839 0.0767 1.0000 Uiso R . . . . .

loop_
_atom_site_aniso_label
_atom_site_aniso_U_11
_atom_site_aniso_U_22
_atom_site_aniso_U_33
_atom_site_aniso_U_23
_atom_site_aniso_U_13
_atom_site_aniso_U_12
O1 0.0634(12) 0.1045(16) 0.0642(12) 0.0189(11) 0.0061(8) 0.0204(12)
N2 0.0532(11) 0.0722(15) 0.0486(11) 0.0040(11) 0.0022(9) 0.0083(12)
C3 0.0664(16) 0.0573(17) 0.0433(13) 0.0017(13) 0.0017(12) -0.0027(14)
C4 0.0522(14) 0.0543(17) 0.0427(13) -0.0054(12) 0.0026(11) -0.0055(12)
C5 0.0516(14) 0.0556(17) 0.0420(13) -0.0111(12) 0.0041(10) -0.0057(13)
O5 0.0573(10) 0.0905(14) 0.0437(9) 0.0069(10) 0.0085(8) 0.0097(10)
C6 0.0504(14) 0.0526(16) 0.0543(14) -0.0128(13) -0.0014(11) -0.0031(13)
C61 0.0715(17) 0.0762(19) 0.0651(17) -0.0089(16) -0.0103(13) 0.0109(15)
C7 0.0535(15) 0.083(2) 0.0699(18) -0.0172(17) 0.0031(13) 0.0011(15)
C8 0.0619(17) 0.096(2) 0.0648(18) -0.0130(18) 0.0202(13) -0.0117(17)
C9 0.0683(17) 0.076(2) 0.0475(13) -0.0051(14) 0.0103(12) -0.0172(15)

loop_
_atom_type_symbol
_atom_type_scat_dispersion_real
_atom_type_scat_dispersion_imag
_atom_type_scat_Cromer_Mann_a1
_atom_type_scat_Cromer_Mann_b1
_atom_type_scat_Cromer_Mann_a2
_atom_type_scat_Cromer_Mann_b2
_atom_type_scat_Cromer_Mann_a3
_atom_type_scat_Cromer_Mann_b3
_atom_type_scat_Cromer_Mann_a4
_atom_type_scat_Cromer_Mann_b4
_atom_type_scat_Cromer_Mann_c
_atom_type_scat_source
C 0.0033 0.0016 2.3100 20.8439 1.0200 10.2075 1.5886 0.5687 0.8650 51.6512 0.2156 'International Tables Vol C 4.2.6.8 and 6.1.1.4'
H 0.0000 0.0000 0.4930 10.5109 0.3229 26.1257 0.1402 3.1424 0.0408 57.7998 0.0030 'International Tables Vol C 4.2.6.8 and 6.1.1.4'
N 0.0061 0.0033 12.2126 0.0057 3.1322 9.8933 2.0125 28.9975 1.1663 0.5826 -11.5290 'International Tables Vol C 4.2.6.8 and 6.1.1.4'
O 0.0106 0.0060 3.0485 13.2771 2.2868 5.7011 1.5463 0.3239 0.8670 32.9089 0.2508 'International Tables Vol C 4.2.6.8 and 6.1.1.4'

loop_
_geom_angle_atom_site_label_1
_geom_angle_site_symmetry_1
_geom_angle_atom_site_label_2
_geom_angle_site_symmetry_2
_geom_angle_atom_site_label_3
_geom_angle_site_symmetry_3
_geom_angle
_geom_angle_publ_flag
N2 . O1 . H1 . 107(2) no
O1 . N2 . C3 . 113.1(2) yes
N2 . C3 . C4 . 121.5(2) yes
N2 . C3 . H3 . 120.5 no
C4 . C3 . H3 . 117.9 no
C3 . C4 . C5 . 122.62(19) yes
C3 . C4 . C9 . 119.6(2) yes
C5 . C4 . C9 . 117.7(2) yes
C4 . C5 . O5 . 120.5(2) yes
C4 . C5 . C6 . 122.4(2) yes
O5 . C5 . C6 . 117.1(2) yes
C5 . O5 . H5 . 111.4(16) no
C5 . C6 . C61 . 120.4(2) yes
C5 . C6 . C7 . 117.6(2) yes
C61 . C6 . C7 . 122.0(2) yes
C6 . C61 . H611 . 110.5 no
C6 . C61 . H612 . 111.1 no
H611 . C61 . H612 . 107.0 no
C6 . C61 . H613 . 110.5 no
H611 . C61 . H613 . 107.7 no
H612 . C61 . H613 . 109.8 no
C6 . C7 . C8 . 121.5(2) yes
C6 . C7 . H7 . 117.0 no
C8 . C7 . H7 . 121.5 no
C7 . C8 . C9 . 120.5(2) yes
C7 . C8 . H8 . 120.3 no
C9 . C8 . H8 . 119.2 no
C4 . C9 . C8 . 120.3(3) yes
C4 . C9 . H9 . 119.0 no
C8 . C9 . H9 . 120.6 no

loop_
_geom_bond_atom_site_label_1
_geom_bond_site_symmetry_1
_geom_bond_atom_site_label_2
_geom_bond_site_symmetry_2
_geom_bond_distance
_geom_bond_publ_flag
O1 . N2 . 1.393(2) yes
O1 . H1 . 0.81(3) no
N2 . C3 . 1.271(2) yes
C3 . C4 . 1.445(3) yes
C3 . H3 . 0.912 no
C4 . C5 . 1.402(3) yes
C4 . C9 . 1.401(3) yes
C5 . O5 . 1.375(2) yes
C5 . C6 . 1.381(3) yes
O5 . H5 . 0.88(2) no
C6 . C61 . 1.501(3) yes
C6 . C7 . 1.385(3) yes
C61 . H611 . 0.967 no
C61 . H612 . 0.969 no
C61 . H613 . 0.942 no
C7 . C8 . 1.379(4) yes
C7 . H7 . 0.956 no
C8 . C9 . 1.367(3) yes
C8 . H8 . 0.928 no
C9 . H9 . 0.957 no

loop_
_cod_related_entry_id
_cod_related_entry_database
_cod_related_entry_code
1 ChemSpider 13440483
